data_4300738
_journal_name_full 'Inorganic Chemistry'
_journal_paper_doi 10.1021/ic052065e
_journal_year 2006
_chemical_formula_moiety 'C54 H56 B F15 N2 O Ti, 0.5(C4 H10 O2)'
_chemical_formula_sum 'C56 H61 B F15 N2 O2 Ti'
_chemical_formula_weight 1137.78
_space_group_IT_number 2
_space_group_name_Hall '-P 1'
_space_group_name_H-M_alt 'P -1'
_symmetry_cell_setting triclinic
_symmetry_space_group_name_Hall '-P 1'
_symmetry_space_group_name_H-M 'P -1'
_cell_angle_alpha 105.689(4)
_cell_angle_beta 100.502(4)
_cell_angle_gamma 99.263(4)
_cell_formula_units_Z 2
_cell_length_a 12.7063(18)
_cell_length_b 13.5595(18)
_cell_length_c 16.805(2)
_cell_measurement_temperature 119(2)
_cell_volume 2672.4(6)
_diffrn_ambient_temperature 119(2)
_exptl_crystal_density_diffrn 1.414
_cod_depositor_comments
;
The following automatic conversions were performed:
'_symmetry_cell_setting' value 'Triclinic' changed to 'triclinic'
according to '/home/saulius/struct/CIF-dictionaries/cif_core.dic'
dictionary named 'cif_core.dic' version 2.4.1 from 2010-06-29.

Automatic conversion script
Id: cif_fix_enum 1527 2010-12-29 10:47:43Z saulius 
;
_cod_database_code 4300738

loop_
_symmetry_equiv_pos_as_xyz
'x, y, z'
'-x, -y, -z'

loop_
_atom_site_label
_atom_site_type_symbol
_atom_site_fract_x
_atom_site_fract_y
_atom_site_fract_z
_atom_site_U_iso_or_equiv
_atom_site_adp_type
_atom_site_occupancy
_atom_site_symmetry_multiplicity
_atom_site_calc_flag
_atom_site_refinement_flags
_atom_site_disorder_assembly
_atom_site_disorder_group
Ti1 Ti 0.35433(3) 0.59443(3) 0.32910(3) 0.01284(10) Uani 1 1 d . . .
F47 F -0.05486(10) 0.71272(11) 0.22417(10) 0.0240(3) Uani 1 1 d . . .
F48 F -0.06203(12) 0.87034(12) 0.16305(11) 0.0359(4) Uani 1 1 d . . .
F49 F 0.11317(13) 1.03729(12) 0.21053(12) 0.0418(5) Uani 1 1 d . . .
F50 F 0.29679(11) 1.03938(11) 0.32289(10) 0.0282(4) Uani 1 1 d . . .
F51 F 0.30850(10) 0.87860(10) 0.38502(9) 0.0208(3) Uani 1 1 d . . .
F58 F -0.02108(10) 0.80463(12) 0.40954(10) 0.0260(3) Uani 1 1 d . . .
F59 F -0.02053(11) 0.92136(12) 0.56506(10) 0.0319(4) Uani 1 1 d . . .
F60 F 0.13825(13) 0.93155(13) 0.70134(10) 0.0348(4) Uani 1 1 d . . .
F61 F 0.30093(11) 0.82516(12) 0.67722(9) 0.0285(3) Uani 1 1 d . . .
F62 F 0.30799(11) 0.71625(11) 0.52281(9) 0.0237(3) Uani 1 1 d . . .
F69 F -0.00680(11) 0.58432(11) 0.44517(10) 0.0269(3) Uani 1 1 d . . .
F70 F -0.16705(12) 0.41479(12) 0.36913(11) 0.0358(4) Uani 1 1 d . . .
F71 F -0.21626(11) 0.32646(12) 0.19704(11) 0.0357(4) Uani 1 1 d . . .
F72 F -0.10000(11) 0.41164(12) 0.10277(10) 0.0298(4) Uani 1 1 d . . .
F73 F 0.07382(11) 0.57327(11) 0.17910(9) 0.0227(3) Uani 1 1 d . . .
O39 O 0.24702(12) 0.65546(12) 0.34572(10) 0.0155(3) Uani 1 1 d . . .
O76 O 0.5634(5) 1.0137(6) 0.0033(5) 0.214(3) Uani 1 1 d . . .
N2 N 0.31745(14) 0.44867(14) 0.25297(12) 0.0135(4) Uani 1 1 d . . .
N6 N 0.45670(14) 0.65923(14) 0.27016(12) 0.0139(4) Uani 1 1 d . . .
C3 C 0.41304(17) 0.41791(18) 0.24429(15) 0.0149(5) Uani 1 1 d . . .
C4 C 0.50670(18) 0.49306(18) 0.25035(16) 0.0165(5) Uani 1 1 d . . .
C5 C 0.52724(17) 0.59842(18) 0.24971(15) 0.0145(5) Uani 1 1 d . . .
C7 C 0.21070(17) 0.37671(17) 0.22534(16) 0.0159(5) Uani 1 1 d . . .
C8 C 0.16582(17) 0.34072(17) 0.28607(16) 0.0163(5) Uani 1 1 d . . .
C9 C 0.06374(19) 0.26976(19) 0.25646(18) 0.0226(5) Uani 1 1 d . . .
C10 C 0.0115(2) 0.2339(2) 0.17109(19) 0.0270(6) Uani 1 1 d . . .
C11 C 0.05615(19) 0.2717(2) 0.11305(18) 0.0246(6) Uani 1 1 d . . .
C12 C 0.15612(18) 0.34619(18) 0.13949(16) 0.0183(5) Uani 1 1 d . . .
C13 C 0.2026(2) 0.3887(2) 0.07455(16) 0.0221(5) Uani 1 1 d . . .
C14 C 0.1140(2) 0.4067(2) 0.00854(19) 0.0290(6) Uani 1 1 d . . .
C15 C 0.2692(3) 0.3181(3) 0.0288(2) 0.0413(8) Uani 1 1 d . . .
C16 C 0.22612(19) 0.36946(19) 0.37898(16) 0.0190(5) Uani 1 1 d . . .
C17 C 0.1820(2) 0.4510(2) 0.43721(19) 0.0258(6) Uani 1 1 d . . .
C18 C 0.2247(2) 0.2740(2) 0.4108(2) 0.0269(6) Uani 1 1 d . . .
C19 C 0.43486(18) 0.30572(18) 0.23832(16) 0.0172(5) Uani 1 1 d . . .
C20 C 0.3342(2) 0.21360(19) 0.20699(19) 0.0220(5) Uani 1 1 d . . .
C21 C 0.5133(2) 0.2770(2) 0.1798(2) 0.0250(6) Uani 1 1 d . . .
C22 C 0.4925(2) 0.3118(2) 0.32899(18) 0.0245(6) Uani 1 1 d . . .
C23 C 0.63991(17) 0.63241(19) 0.22809(16) 0.0189(5) Uani 1 1 d . . .
C24 C 0.6499(2) 0.5481(2) 0.14988(19) 0.0246(6) Uani 1 1 d . . .
C25 C 0.73095(19) 0.6382(2) 0.30489(19) 0.0224(5) Uani 1 1 d . . .
C26 C 0.6619(2) 0.7368(2) 0.20805(19) 0.0226(5) Uani 1 1 d . . .
C27 C 0.46555(17) 0.76661(17) 0.26820(15) 0.0150(5) Uani 1 1 d . . .
C28 C 0.40026(18) 0.78321(18) 0.19828(16) 0.0187(5) Uani 1 1 d . . .
C29 C 0.4135(2) 0.8857(2) 0.19477(17) 0.0232(5) Uani 1 1 d . . .
C30 C 0.4853(2) 0.9686(2) 0.25903(18) 0.0237(5) Uani 1 1 d . . .
C31 C 0.54212(19) 0.9510(2) 0.33003(18) 0.0206(5) Uani 1 1 d . . .
C32 C 0.53365(17) 0.85003(18) 0.33669(15) 0.0157(5) Uani 1 1 d . . .
C33 C 0.59731(18) 0.83532(18) 0.41718(16) 0.0171(5) Uani 1 1 d . . .
C34 C 0.7163(2) 0.8996(2) 0.44681(19) 0.0242(6) Uani 1 1 d . . .
C35 C 0.5388(2) 0.8643(2) 0.48939(17) 0.0205(5) Uani 1 1 d . . .
C36 C 0.3192(2) 0.6940(2) 0.12789(17) 0.0225(5) Uani 1 1 d . . .
C37 C 0.2165(2) 0.7268(2) 0.09158(19) 0.0266(6) Uani 1 1 d . . .
C38 C 0.3711(3) 0.6439(3) 0.0583(2) 0.0397(8) Uani 1 1 d . . .
C41 C 0.13027(17) 0.78344(18) 0.30561(15) 0.0164(5) Uani 1 1 d . . .
C42 C 0.03826(17) 0.78952(18) 0.24988(16) 0.0188(5) Uani 1 1 d . . .
C43 C 0.03078(19) 0.8715(2) 0.21760(17) 0.0237(6) Uani 1 1 d . . .
C44 C 0.1180(2) 0.95642(19) 0.24112(18) 0.0254(6) Uani 1 1 d . . .
C45 C 0.21147(19) 0.95574(19) 0.29739(17) 0.0217(5) Uani 1 1 d . . .
C46 C 0.21564(17) 0.87168(18) 0.32765(15) 0.0171(5) Uani 1 1 d . . .
C52 C 0.14627(17) 0.75714(18) 0.45594(15) 0.0160(5) Uani 1 1 d . . .
C53 C 0.06420(18) 0.81119(19) 0.47379(16) 0.0197(5) Uani 1 1 d . . .
C54 C 0.06024(19) 0.86955(19) 0.55306(18) 0.0233(5) Uani 1 1 d . . .
C55 C 0.1409(2) 0.8755(2) 0.62308(16) 0.0234(5) Uani 1 1 d . . .
C56 C 0.22235(19) 0.82184(19) 0.60976(16) 0.0220(5) Uani 1 1 d . . .
C57 C 0.22422(17) 0.76605(18) 0.52835(16) 0.0184(5) Uani 1 1 d . . .
C63 C 0.04151(17) 0.58930(18) 0.31556(15) 0.0158(5) Uani 1 1 d . . .
C64 C -0.02338(18) 0.54444(19) 0.36051(16) 0.0194(5) Uani 1 1 d . . .
C65 C -0.10814(19) 0.45550(19) 0.32166(18) 0.0234(6) Uani 1 1 d . . .
C66 C -0.13325(18) 0.41141(19) 0.23596(18) 0.0238(6) Uani 1 1 d . . .
C67 C -0.07233(19) 0.45291(19) 0.18761(17) 0.0223(5) Uani 1 1 d . . .
C68 C 0.01486(18) 0.53739(19) 0.22905(16) 0.0191(5) Uani 1 1 d . . .
C73 C 0.4538(2) 0.5926(2) 0.44220(17) 0.0162(5) Uiso 1 1 d . . .
C74 C 0.7519(7) 1.0014(6) 0.0579(7) 0.252(7) Uani 1 1 d . . .
H131 H 0.7572 0.9698 -0.0006 0.378 Uiso 1 1 calc R . .
H130 H 0.7960 0.9723 0.0961 0.378 Uiso 1 1 calc R . .
H132 H 0.7792 1.0777 0.0749 0.378 Uiso 1 1 calc R . .
C75 C 0.6393(6) 0.9785(8) 0.0626(5) 0.169(4) Uani 1 1 d . . .
H134 H 0.6346 1.0128 0.1215 0.203 Uiso 1 1 calc R . .
H133 H 0.6145 0.9018 0.0503 0.203 Uiso 1 1 calc R . .
B40 B 0.14274(19) 0.6944(2) 0.35599(18) 0.0155(5) Uani 1 1 d . . .
H35 H 0.482(2) 0.653(2) 0.4745(19) 0.032(8) Uiso 1 1 d . . .
H54 H 0.409(3) 0.567(3) 0.476(2) 0.061(11) Uiso 1 1 d . . .
H57 H 0.494(3) 0.564(2) 0.438(2) 0.035(8) Uiso 1 1 d . . .
H77 H 0.564(2) 0.462(2) 0.2503(18) 0.029(8) Uiso 1 1 d . . .
H78 H 0.031(2) 0.247(2) 0.2996(18) 0.026(7) Uiso 1 1 d . . .
H79 H -0.053(2) 0.181(2) 0.1536(17) 0.021(7) Uiso 1 1 d . . .
H80 H 0.018(2) 0.244(2) 0.0524(19) 0.029(7) Uiso 1 1 d . . .
H81 H 0.250(2) 0.458(2) 0.1075(17) 0.020(7) Uiso 1 1 d . . .
H82 H 0.066(2) 0.339(3) -0.031(2) 0.039(8) Uiso 1 1 d . . .
H83 H 0.142(2) 0.439(2) -0.0314(19) 0.033(8) Uiso 1 1 d . . .
H84 H 0.070(3) 0.453(3) 0.039(2) 0.048(9) Uiso 1 1 d . . .
H85 H 0.224(2) 0.248(3) 0.000(2) 0.036(9) Uiso 1 1 d . . .
H86 H 0.339(3) 0.307(3) 0.068(2) 0.063(11) Uiso 1 1 d . . .
H87 H 0.302(3) 0.348(3) -0.014(2) 0.048(9) Uiso 1 1 d . . .
H88 H 0.303(2) 0.401(2) 0.3852(17) 0.024(7) Uiso 1 1 d . . .
H89 H 0.222(2) 0.469(2) 0.493(2) 0.029(8) Uiso 1 1 d . . .
H90 H 0.110(3) 0.425(3) 0.440(2) 0.060(11) Uiso 1 1 d . . .
H91 H 0.188(2) 0.517(2) 0.4230(16) 0.017(6) Uiso 1 1 d . . .
H92 H 0.266(3) 0.290(3) 0.465(2) 0.050(10) Uiso 1 1 d . . .
H93 H 0.247(2) 0.220(2) 0.3750(19) 0.028(8) Uiso 1 1 d . . .
H94 H 0.153(2) 0.246(2) 0.4169(19) 0.030(8) Uiso 1 1 d . . .
H95 H 0.293(2) 0.203(2) 0.148(2) 0.032(8) Uiso 1 1 d . . .
H96 H 0.363(2) 0.149(2) 0.2049(17) 0.022(7) Uiso 1 1 d . . .
H97 H 0.286(2) 0.216(2) 0.2462(18) 0.022(7) Uiso 1 1 d . . .
H98 H 0.486(3) 0.289(3) 0.120(2) 0.051(10) Uiso 1 1 d . . .
H99 H 0.588(3) 0.323(2) 0.207(2) 0.037(8) Uiso 1 1 d . . .
H100 H 0.520(2) 0.205(2) 0.1761(18) 0.029(7) Uiso 1 1 d . . .
H101 H 0.556(3) 0.368(3) 0.353(2) 0.042(9) Uiso 1 1 d . . .
H102 H 0.511(2) 0.244(2) 0.3305(19) 0.032(8) Uiso 1 1 d . . .
H103 H 0.449(2) 0.329(2) 0.3747(19) 0.031(8) Uiso 1 1 d . . .
H104 H 0.594(3) 0.541(2) 0.105(2) 0.041(9) Uiso 1 1 d . . .
H105 H 0.720(2) 0.574(2) 0.1346(18) 0.025(7) Uiso 1 1 d . . .
H106 H 0.6473(19) 0.480(2) 0.1555(16) 0.016(6) Uiso 1 1 d . . .
H107 H 0.732(2) 0.693(2) 0.354(2) 0.032(8) Uiso 1 1 d . . .
H108 H 0.800(3) 0.656(2) 0.290(2) 0.044(9) Uiso 1 1 d . . .
H109 H 0.722(2) 0.575(2) 0.3212(17) 0.022(7) Uiso 1 1 d . . .
H110 H 0.732(2) 0.742(2) 0.1883(17) 0.022(7) Uiso 1 1 d . . .
H111 H 0.609(2) 0.738(2) 0.1606(19) 0.025(7) Uiso 1 1 d . . .
H112 H 0.672(2) 0.800(2) 0.2567(19) 0.023(7) Uiso 1 1 d . . .
H113 H 0.377(2) 0.902(2) 0.1493(18) 0.020(7) Uiso 1 1 d . . .
H114 H 0.493(2) 1.037(2) 0.2497(18) 0.026(7) Uiso 1 1 d . . .
H115 H 0.582(2) 1.004(2) 0.3746(17) 0.017(7) Uiso 1 1 d . . .
H116 H 0.5988(18) 0.7635(19) 0.4058(15) 0.008(6) Uiso 1 1 d . . .
H117 H 0.754(2) 0.888(2) 0.4017(18) 0.021(7) Uiso 1 1 d . . .
H118 H 0.718(2) 0.972(2) 0.4654(17) 0.019(7) Uiso 1 1 d . . .
H119 H 0.751(2) 0.884(2) 0.494(2) 0.030(8) Uiso 1 1 d . . .
H120 H 0.464(2) 0.828(2) 0.4696(17) 0.020(7) Uiso 1 1 d . . .
H121 H 0.571(3) 0.843(3) 0.540(2) 0.061(11) Uiso 1 1 d . . .
H122 H 0.545(2) 0.939(2) 0.5123(18) 0.024(7) Uiso 1 1 d . . .
H123 H 0.297(2) 0.644(2) 0.1555(18) 0.026(7) Uiso 1 1 d . . .
H124 H 0.165(2) 0.668(2) 0.0578(17) 0.018(7) Uiso 1 1 d . . .
H125 H 0.233(2) 0.775(2) 0.0556(19) 0.029(7) Uiso 1 1 d . . .
H126 H 0.190(2) 0.768(2) 0.138(2) 0.032(8) Uiso 1 1 d . . .
H127 H 0.423(3) 0.615(3) 0.078(2) 0.053(11) Uiso 1 1 d . . .
H128 H 0.397(2) 0.697(2) 0.0332(19) 0.030 Uiso 1 1 d . . .
H129 H 0.317(2) 0.593(2) 0.014(2) 0.034(8) Uiso 1 1 d . . .

loop_
_atom_site_aniso_label
_atom_site_aniso_U_11
_atom_site_aniso_U_22
_atom_site_aniso_U_33
_atom_site_aniso_U_23
_atom_site_aniso_U_13
_atom_site_aniso_U_12
Ti1 0.00878(18) 0.0173(2) 0.0136(2) 0.00610(18) 0.00349(15) 0.00305(14)
F47 0.0092(6) 0.0284(8) 0.0343(9) 0.0148(7) 0.0008(6) 0.0006(5)
F48 0.0205(7) 0.0379(9) 0.0478(11) 0.0238(9) -0.0104(7) 0.0049(6)
F49 0.0341(9) 0.0307(9) 0.0607(13) 0.0290(9) -0.0073(8) 0.0032(7)
F50 0.0208(7) 0.0200(7) 0.0388(10) 0.0103(7) -0.0018(7) -0.0013(6)
F51 0.0115(6) 0.0238(7) 0.0239(8) 0.0065(6) -0.0009(5) 0.0024(5)
F58 0.0121(6) 0.0397(9) 0.0254(8) 0.0069(7) 0.0032(6) 0.0102(6)
F59 0.0222(7) 0.0377(9) 0.0352(10) 0.0023(8) 0.0134(7) 0.0130(6)
F60 0.0332(8) 0.0424(9) 0.0224(9) -0.0023(8) 0.0102(7) 0.0077(7)
F61 0.0242(7) 0.0409(9) 0.0168(8) 0.0067(7) 0.0010(6) 0.0056(6)
F62 0.0185(7) 0.0355(8) 0.0201(8) 0.0091(7) 0.0049(6) 0.0136(6)
F69 0.0291(8) 0.0269(8) 0.0267(9) 0.0075(7) 0.0171(7) 0.0013(6)
F70 0.0299(8) 0.0321(9) 0.0493(11) 0.0134(8) 0.0255(8) -0.0017(6)
F71 0.0159(7) 0.0284(8) 0.0512(11) 0.0035(8) 0.0032(7) -0.0069(6)
F72 0.0253(8) 0.0324(8) 0.0229(8) 0.0052(7) -0.0065(6) 0.0012(6)
F73 0.0228(7) 0.0274(7) 0.0185(8) 0.0090(7) 0.0071(6) 0.0014(6)
O39 0.0107(7) 0.0208(8) 0.0173(9) 0.0077(7) 0.0050(6) 0.0050(6)
O76 0.184(6) 0.231(7) 0.222(7) 0.046(6) 0.044(7) 0.077(6)
N2 0.0093(8) 0.0188(9) 0.0149(10) 0.0088(8) 0.0032(7) 0.0037(7)
N6 0.0091(8) 0.0187(9) 0.0134(10) 0.0050(8) 0.0026(7) 0.0019(7)
C3 0.0130(10) 0.0203(11) 0.0120(12) 0.0056(10) 0.0030(9) 0.0045(9)
C4 0.0104(10) 0.0219(12) 0.0188(13) 0.0066(11) 0.0050(9) 0.0059(9)
C5 0.0103(10) 0.0213(11) 0.0118(12) 0.0048(10) 0.0027(8) 0.0031(8)
C7 0.0101(10) 0.0171(11) 0.0207(13) 0.0068(10) 0.0032(9) 0.0025(8)
C8 0.0136(10) 0.0175(11) 0.0198(13) 0.0070(10) 0.0058(9) 0.0048(9)
C9 0.0159(11) 0.0229(12) 0.0332(16) 0.0147(12) 0.0083(11) 0.0027(9)
C10 0.0149(12) 0.0251(13) 0.0366(17) 0.0113(13) 0.0003(11) -0.0042(10)
C11 0.0168(12) 0.0244(13) 0.0268(15) 0.0069(12) -0.0025(11) -0.0010(10)
C12 0.0135(11) 0.0196(12) 0.0215(13) 0.0081(11) 0.0016(9) 0.0026(9)
C13 0.0203(12) 0.0273(13) 0.0160(13) 0.0089(12) -0.0006(10) -0.0007(10)
C14 0.0312(14) 0.0388(17) 0.0224(15) 0.0152(14) 0.0058(12) 0.0137(13)
C15 0.0389(17) 0.071(2) 0.0344(19) 0.0322(19) 0.0190(15) 0.0297(17)
C16 0.0165(11) 0.0245(12) 0.0199(13) 0.0117(11) 0.0071(10) 0.0043(9)
C17 0.0279(14) 0.0329(15) 0.0237(15) 0.0139(13) 0.0116(12) 0.0118(11)
C18 0.0307(15) 0.0276(14) 0.0257(16) 0.0137(14) 0.0068(13) 0.0060(12)
C19 0.0142(10) 0.0178(11) 0.0208(13) 0.0063(10) 0.0035(9) 0.0070(9)
C20 0.0174(12) 0.0184(12) 0.0311(16) 0.0087(12) 0.0060(11) 0.0042(9)
C21 0.0213(13) 0.0214(13) 0.0339(16) 0.0064(13) 0.0115(11) 0.0074(10)
C22 0.0255(13) 0.0240(13) 0.0244(15) 0.0091(12) 0.0009(11) 0.0092(11)
C23 0.0106(10) 0.0238(12) 0.0248(14) 0.0096(11) 0.0087(9) 0.0022(9)
C24 0.0203(13) 0.0300(15) 0.0277(16) 0.0101(13) 0.0133(12) 0.0068(11)
C25 0.0107(11) 0.0275(14) 0.0308(16) 0.0105(13) 0.0071(10) 0.0040(9)
C26 0.0161(12) 0.0281(14) 0.0287(16) 0.0127(13) 0.0121(11) 0.0051(10)
C27 0.0097(10) 0.0181(11) 0.0194(13) 0.0072(10) 0.0066(9) 0.0035(8)
C28 0.0159(11) 0.0225(12) 0.0181(13) 0.0063(11) 0.0048(9) 0.0051(9)
C29 0.0221(12) 0.0281(13) 0.0214(14) 0.0132(12) 0.0015(10) 0.0061(10)
C30 0.0230(12) 0.0208(12) 0.0294(15) 0.0119(12) 0.0050(11) 0.0054(10)
C31 0.0160(11) 0.0195(12) 0.0236(14) 0.0055(12) 0.0024(10) 0.0007(9)
C32 0.0087(10) 0.0207(11) 0.0181(12) 0.0061(10) 0.0042(9) 0.0031(8)
C33 0.0129(10) 0.0166(12) 0.0198(13) 0.0054(11) 0.0011(9) 0.0013(8)
C34 0.0134(11) 0.0279(15) 0.0275(16) 0.0092(13) -0.0014(11) 0.0000(10)
C35 0.0190(12) 0.0215(13) 0.0185(14) 0.0044(11) 0.0013(10) 0.0044(10)
C36 0.0239(12) 0.0220(12) 0.0207(14) 0.0089(11) 0.0009(10) 0.0040(10)
C37 0.0194(13) 0.0329(15) 0.0228(15) 0.0051(13) -0.0002(11) 0.0044(11)
C38 0.0288(16) 0.0447(19) 0.0319(19) -0.0078(16) 0.0001(14) 0.0116(14)
C41 0.0131(10) 0.0208(11) 0.0166(12) 0.0054(10) 0.0064(9) 0.0053(9)
C42 0.0106(10) 0.0222(12) 0.0229(13) 0.0075(11) 0.0034(9) 0.0015(9)
C43 0.0150(11) 0.0287(13) 0.0265(15) 0.0109(12) -0.0027(10) 0.0069(10)
C44 0.0247(13) 0.0206(12) 0.0326(16) 0.0133(12) 0.0019(11) 0.0064(10)
C45 0.0163(11) 0.0192(12) 0.0265(14) 0.0057(11) 0.0031(10) 0.0000(9)
C46 0.0110(10) 0.0221(12) 0.0163(13) 0.0037(10) 0.0007(9) 0.0058(9)
C52 0.0122(10) 0.0186(11) 0.0179(13) 0.0065(10) 0.0057(9) 0.0019(8)
C53 0.0112(10) 0.0255(12) 0.0212(13) 0.0075(11) 0.0028(9) 0.0016(9)
C54 0.0162(11) 0.0243(13) 0.0298(15) 0.0045(12) 0.0116(10) 0.0047(9)
C55 0.0230(12) 0.0268(13) 0.0180(13) 0.0019(11) 0.0107(10) 0.0009(10)
C56 0.0184(11) 0.0258(13) 0.0202(14) 0.0090(12) 0.0026(10) -0.0007(10)
C57 0.0116(10) 0.0230(12) 0.0224(13) 0.0081(11) 0.0066(9) 0.0044(9)
C63 0.0103(10) 0.0200(11) 0.0203(13) 0.0088(11) 0.0051(9) 0.0058(8)
C64 0.0167(11) 0.0232(12) 0.0220(14) 0.0077(11) 0.0094(10) 0.0080(9)
C65 0.0156(11) 0.0229(12) 0.0364(16) 0.0116(12) 0.0147(11) 0.0038(9)
C66 0.0114(11) 0.0202(12) 0.0362(17) 0.0060(12) 0.0035(10) 0.0007(9)
C67 0.0177(11) 0.0245(13) 0.0206(14) 0.0043(11) -0.0016(10) 0.0048(9)
C68 0.0139(11) 0.0243(12) 0.0216(13) 0.0111(11) 0.0047(9) 0.0036(9)
C74 0.134(7) 0.102(6) 0.359(15) -0.066(7) -0.129(8) 0.026(5)
C75 0.117(6) 0.279(11) 0.137(7) 0.075(7) 0.017(5) 0.113(7)
B40 0.0096(11) 0.0206(13) 0.0174(14) 0.0061(12) 0.0045(10) 0.0047(9)

loop_
_geom_bond_atom_site_label_1
_geom_bond_atom_site_label_2
_geom_bond_distance
_geom_bond_site_symmetry_2
_geom_bond_publ_flag
Ti1 O39 1.7317(15) . ?
Ti1 N2 1.969(2) . ?
Ti1 N6 2.0044(18) . ?
Ti1 C73 2.091(3) . ?
F47 C42 1.358(2) . ?
F48 C43 1.350(3) . ?
F49 C44 1.336(3) . ?
F50 C45 1.348(3) . ?
F51 C46 1.353(2) . ?
F58 C53 1.356(3) . ?
F59 C54 1.348(3) . ?
F60 C55 1.339(3) . ?
F61 C56 1.353(3) . ?
F62 C57 1.353(3) . ?
F69 C64 1.341(3) . ?
F70 C65 1.351(3) . ?
F71 C66 1.348(3) . ?
F72 C67 1.339(3) . ?
F73 C68 1.355(3) . ?
O39 B40 1.524(3) . ?
O76 C75 1.484(9) . ?
O76 O76 1.571(12) 2_675 ?
N2 C3 1.366(3) . ?
N2 C7 1.451(3) . ?
N6 C5 1.341(3) . ?
N6 C27 1.452(3) . ?
C3 C4 1.405(3) . ?
C3 C19 1.570(3) . ?
C4 C5 1.414(3) . ?
C4 H77 0.89(3) . ?
C5 C23 1.569(3) . ?
C7 C12 1.398(3) . ?
C7 C8 1.413(3) . ?
C8 C9 1.400(3) . ?
C8 C16 1.522(3) . ?
C9 C10 1.381(4) . ?
C9 H78 1.00(3) . ?
C10 C11 1.384(4) . ?
C10 H79 0.94(3) . ?
C11 C12 1.404(3) . ?
C11 H80 0.98(3) . ?
C12 C13 1.528(3) . ?
C13 C15 1.525(4) . ?
C13 C14 1.529(3) . ?
C13 H81 0.99(3) . ?
C14 H82 1.00(3) . ?
C14 H83 0.98(3) . ?
C14 H84 1.00(4) . ?
C15 H85 0.97(3) . ?
C15 H86 1.06(4) . ?
C15 H87 1.04(3) . ?
C16 C17 1.519(4) . ?
C16 C18 1.528(3) . ?
C16 H88 0.98(3) . ?
C17 H89 0.93(3) . ?
C17 H90 0.94(4) . ?
C17 H91 0.99(3) . ?
C18 H92 0.91(4) . ?
C18 H93 0.93(3) . ?
C18 H94 0.96(3) . ?
C19 C20 1.535(3) . ?
C19 C22 1.540(4) . ?
C19 C21 1.544(3) . ?
C20 H95 0.99(3) . ?
C20 H96 1.00(3) . ?
C20 H97 0.97(3) . ?
C21 H98 1.07(3) . ?
C21 H99 1.00(3) . ?
C21 H100 0.98(3) . ?
C22 H101 0.95(3) . ?
C22 H102 0.99(3) . ?
C22 H103 1.03(3) . ?
C23 C24 1.531(4) . ?
C23 C26 1.536(3) . ?
C23 C25 1.543(3) . ?
C24 H104 0.91(3) . ?
C24 H105 1.01(3) . ?
C24 H106 0.94(3) . ?
C25 H107 0.95(3) . ?
C25 H108 0.96(3) . ?
C25 H109 0.96(3) . ?
C26 H110 1.00(3) . ?
C26 H111 0.95(3) . ?
C26 H112 0.98(3) . ?
C27 C28 1.403(3) . ?
C27 C32 1.404(3) . ?
C28 C29 1.392(3) . ?
C28 C36 1.518(3) . ?
C29 C30 1.383(4) . ?
C29 H113 0.92(3) . ?
C30 C31 1.377(4) . ?
C30 H114 0.98(3) . ?
C31 C32 1.392(3) . ?
C31 H115 0.89(3) . ?
C32 C33 1.524(3) . ?
C33 C35 1.531(4) . ?
C33 C34 1.536(3) . ?
C33 H116 0.94(2) . ?
C34 H117 0.96(3) . ?
C34 H118 0.94(3) . ?
C34 H119 0.93(3) . ?
C35 H120 0.95(3) . ?
C35 H121 1.01(4) . ?
C35 H122 0.97(3) . ?
C36 C38 1.503(4) . ?
C36 C37 1.522(3) . ?
C36 H123 0.96(3) . ?
C37 H124 0.91(3) . ?
C37 H125 1.02(3) . ?
C37 H126 0.98(3) . ?
C38 H127 0.88(4) . ?
C38 H128 0.97(3) . ?
C38 H129 0.94(3) . ?
C41 C42 1.387(3) . ?
C41 C46 1.393(3) . ?
C41 B40 1.663(3) . ?
C42 C43 1.371(3) . ?
C43 C44 1.376(3) . ?
C44 C45 1.380(3) . ?
C45 C46 1.372(3) . ?
C52 C57 1.385(3) . ?
C52 C53 1.398(3) . ?
C52 B40 1.654(4) . ?
C53 C54 1.368(4) . ?
C54 C55 1.387(4) . ?
C55 C56 1.375(4) . ?
C56 C57 1.379(4) . ?
C63 C68 1.383(3) . ?
C63 C64 1.391(3) . ?
C63 B40 1.648(3) . ?
C64 C65 1.393(3) . ?
C65 C66 1.356(4) . ?
C66 C67 1.383(4) . ?
C67 C68 1.380(3) . ?
C73 H35 0.83(3) . ?
C73 H54 0.96(4) . ?
C73 H57 0.69(3) . ?
C74 C75 1.436(11) . ?
C74 H131 0.9800 . ?
C74 H130 0.9800 . ?
C74 H132 0.9800 . ?
C75 H134 0.9900 . ?
C75 H133 0.9900 . ?
